data_7040813
loop_
_publ_author_name
'Li, Zhuang'
'Liu, Ling'
'Sun, Hong-Mei'
'Shen, Qi'
'Zhang, Yong'

_publ_section_title
;
 Alkyl Grignard cross-coupling of aryl phosphates catalyzed by new, highly
 active ionic iron(ii) complexes containing a phosphine ligand and an
 imidazolium cation.
;
_journal_issue 44
_journal_name_full 'Dalton transactions (Cambridge, England : 2003)'
_journal_page_first 17739
_journal_page_last 17747
_journal_paper_doi 10.1039/c6dt02995g
_journal_volume 45
_journal_year 2016
_chemical_formula_moiety 'C39 H58 Br3 Fe N2 P, 2(C4H8O)'
_chemical_formula_sum 'C47 H74 Br3 Fe N2 O2 P'
_chemical_formula_weight 1025.63
_chemical_name_systematic
; 
 ? 
;
_space_group_IT_number 2
_symmetry_cell_setting triclinic
_symmetry_space_group_name_Hall '-P 1'
_symmetry_space_group_name_H-M 'P -1'
_atom_sites_solution_hydrogens geom
_atom_sites_solution_primary direct
_atom_sites_solution_secondary difmap
_audit_creation_method SHELXL-97
_audit_update_record
;
2016-09-21 deposited with the CCDC.
2016-09-27 downloaded from the CCDC.
;
_cell_angle_alpha 99.408(4)
_cell_angle_beta 102.800(4)
_cell_angle_gamma 105.251(3)
_cell_formula_units_Z 2
_cell_length_a 11.3255(4)
_cell_length_b 13.2264(5)
_cell_length_c 18.6540(9)
_cell_measurement_reflns_used 6448
_cell_measurement_temperature 173(2)
_cell_measurement_theta_max 24.6740
_cell_measurement_theta_min 3.2120
_cell_volume 2554.8(2)
_computing_cell_refinement
; 
CrysAlisPro, Agilent Technologies, 
Version 1.171.36.32 (release 02-08-2013 CrysAlis171 .NET) 
(compiled Aug  2 2013,16:46:58) 
;
_computing_data_collection
; 
CrysAlisPro, Agilent Technologies, 
Version 1.171.36.32 (release 02-08-2013 CrysAlis171 .NET) 
(compiled Aug  2 2013,16:46:58) 
;
_computing_data_reduction
; 
CrysAlisPro, Agilent Technologies, 
Version 1.171.36.32 (release 02-08-2013 CrysAlis171 .NET) 
(compiled Aug  2 2013,16:46:58) 
;
_computing_molecular_graphics 'Bruker SHELXTL'
_computing_publication_material 'Bruker SHELXTL'
_computing_structure_refinement 'SHELXL-97 (Sheldrick, 1997)'
_computing_structure_solution 'SHELXS-97 (Sheldrick, 1990)'
_diffrn_ambient_temperature 173(2)
_diffrn_detector_area_resol_mean 10.4471
_diffrn_measured_fraction_theta_full 0.998
_diffrn_measured_fraction_theta_max 0.998
_diffrn_measurement_device_type 'Xcalibur, Atlas, Gemini'
_diffrn_measurement_method '\w scans'
_diffrn_radiation_monochromator graphite
_diffrn_radiation_source 'fine-focus sealed tube'
_diffrn_radiation_type MoK\a
_diffrn_radiation_wavelength 0.71073
_diffrn_reflns_av_R_equivalents 0.0555
_diffrn_reflns_av_unetI/netI 0.0926
_diffrn_reflns_limit_h_max 13
_diffrn_reflns_limit_h_min -13
_diffrn_reflns_limit_k_max 15
_diffrn_reflns_limit_k_min -15
_diffrn_reflns_limit_l_max 22
_diffrn_reflns_limit_l_min -22
_diffrn_reflns_number 23091
_diffrn_reflns_theta_full 25.00
_diffrn_reflns_theta_max 25.00
_diffrn_reflns_theta_min 2.91
_exptl_absorpt_coefficient_mu 2.708
_exptl_absorpt_correction_T_max 1.00000
_exptl_absorpt_correction_T_min 0.16758
_exptl_absorpt_correction_type multi-scan
_exptl_absorpt_process_details
; 
CrysAlisPro, Agilent Technologies, 
Version 1.171.36.32 (release 02-08-2013 CrysAlis171 .NET) 
(compiled Aug  2 2013,16:46:58) 
Empirical absorption correction using spherical harmonics, 
 implemented in SCALE3 ABSPACK scaling algorithm. 
;
_exptl_crystal_colour 'clear dark yellow'
_exptl_crystal_density_diffrn 1.333
_exptl_crystal_density_method 'not measured'
_exptl_crystal_description plate
_exptl_crystal_F_000 1064
_exptl_crystal_size_max 0.7500
_exptl_crystal_size_mid 0.5500
_exptl_crystal_size_min 0.3500
_refine_diff_density_max 1.413
_refine_diff_density_min -0.765
_refine_diff_density_rms 0.106
_refine_ls_extinction_method none
_refine_ls_goodness_of_fit_ref 1.068
_refine_ls_hydrogen_treatment constr
_refine_ls_matrix_type full
_refine_ls_number_parameters 451
_refine_ls_number_reflns 9001
_refine_ls_number_restraints 136
_refine_ls_restrained_S_all 1.082
_refine_ls_R_factor_all 0.1340
_refine_ls_R_factor_gt 0.0782
_refine_ls_shift/su_max 0.011
_refine_ls_shift/su_mean 0.000
_refine_ls_structure_factor_coef Fsqd
_refine_ls_weighting_details 'calc w=1/[\s^2^(Fo^2^)+(0.1218P)^2^+0.0000P] where P=(Fo^2^+2Fc^2^)/3'
_refine_ls_weighting_scheme calc
_refine_ls_wR_factor_gt 0.2108
_refine_ls_wR_factor_ref 0.2405
_reflns_number_gt 5344
_reflns_number_total 9001
_reflns_threshold_expression >2sigma(I)
_cod_data_source_file c6dt02995g2.cif
_cod_data_source_block 6
_cod_depositor_comments 'Adding full bibliography for 7040808--7040813.cif.'
_cod_original_cell_volume 2554.82(18)
_cod_database_code 7040813

loop_
_symmetry_equiv_pos_as_xyz
'x, y, z'
'-x, -y, -z'

loop_
_atom_site_label
_atom_site_type_symbol
_atom_site_fract_x
_atom_site_fract_y
_atom_site_fract_z
_atom_site_U_iso_or_equiv
_atom_site_adp_type
_atom_site_occupancy
_atom_site_symmetry_multiplicity
_atom_site_calc_flag
_atom_site_refinement_flags
Fe1 Fe 0.08788(9) 0.28526(8) 0.25167(6) 0.0530(3) Uani 1 1 d .
Br1 Br -0.03646(7) 0.11387(6) 0.16172(5) 0.0667(3) Uani 1 1 d .
Br2 Br -0.02906(8) 0.41491(6) 0.25371(5) 0.0740(3) Uani 1 1 d .
Br3 Br 0.29759(8) 0.35393(7) 0.23619(6) 0.0780(3) Uani 1 1 d .
N1 N 0.3306(5) 0.8279(4) 0.0415(3) 0.0501(14) Uani 1 1 d .
N3 N 0.2639(6) 0.6527(5) 0.0052(4) 0.0553(15) Uani 1 1 d .
O1 O 1.049(3) 0.745(3) 0.3351(13) 0.416(17) Uani 1 1 d DU
O2 O 0.4836(10) 0.7235(7) 0.2119(5) 0.143(3) Uani 1 1 d DU
P1 P 0.13247(17) 0.25374(14) 0.37885(11) 0.0479(5) Uani 1 1 d .
C1 C 0.1844(13) 0.3823(8) 0.4503(6) 0.1240(18) Uani 1 1 d D
H1 H 0.1127 0.4131 0.4378 0.149 Uiso 1 1 calc R
C2 C 0.2969(13) 0.4643(7) 0.4402(7) 0.1240(18) Uani 1 1 d D
H2A H 0.2844 0.4642 0.3860 0.149 Uiso 1 1 calc R
H2B H 0.3757 0.4456 0.4584 0.149 Uiso 1 1 calc R
C3 C 0.3096(14) 0.5789(8) 0.4866(6) 0.1240(18) Uani 1 1 d D
H3A H 0.3848 0.6326 0.4813 0.149 Uiso 1 1 calc R
H3B H 0.2332 0.5990 0.4655 0.149 Uiso 1 1 calc R
C4 C 0.3232(13) 0.5820(8) 0.5660(6) 0.1240(18) Uani 1 1 d D
H4A H 0.3256 0.6540 0.5925 0.149 Uiso 1 1 calc R
H4B H 0.4045 0.5699 0.5887 0.149 Uiso 1 1 calc R
C5 C 0.2183(13) 0.5002(7) 0.5756(7) 0.1240(18) Uani 1 1 d D
H5A H 0.1382 0.5167 0.5572 0.149 Uiso 1 1 calc R
H5B H 0.2315 0.5023 0.6302 0.149 Uiso 1 1 calc R
C6 C 0.2046(14) 0.3840(8) 0.5323(6) 0.1240(18) Uani 1 1 d D
H6A H 0.2826 0.3650 0.5518 0.149 Uiso 1 1 calc R
H6B H 0.1313 0.3308 0.5398 0.149 Uiso 1 1 calc R
C7 C -0.0017(10) 0.1686(9) 0.4045(9) 0.147(2) Uani 1 1 d D
H7 H 0.0243 0.1717 0.4598 0.176 Uiso 1 1 calc R
C8 C -0.1169(10) 0.2076(10) 0.3865(10) 0.147(2) Uani 1 1 d D
H8A H -0.1436 0.2041 0.3317 0.176 Uiso 1 1 calc R
H8B H -0.0944 0.2836 0.4142 0.176 Uiso 1 1 calc R
C9 C -0.2297(10) 0.1361(9) 0.4097(9) 0.147(2) Uani 1 1 d DU
H9A H -0.2040 0.1430 0.4650 0.176 Uiso 1 1 calc R
H9B H -0.3038 0.1630 0.3977 0.176 Uiso 1 1 calc R
C10 C -0.2663(10) 0.0261(9) 0.3722(9) 0.147(2) Uani 1 1 d DU
H10A H -0.3040 0.0184 0.3176 0.176 Uiso 1 1 calc R
H10B H -0.3331 -0.0155 0.3918 0.176 Uiso 1 1 calc R
C11 C -0.1604(10) -0.0207(10) 0.3812(10) 0.147(2) Uani 1 1 d D
H11A H -0.1891 -0.0936 0.3474 0.176 Uiso 1 1 calc R
H11B H -0.1331 -0.0272 0.4340 0.176 Uiso 1 1 calc R
C12 C -0.0466(10) 0.0537(9) 0.3612(9) 0.147(2) Uani 1 1 d D
H12A H 0.0257 0.0241 0.3705 0.176 Uiso 1 1 calc R
H12B H -0.0722 0.0515 0.3065 0.176 Uiso 1 1 calc R
C13 C 0.2642(7) 0.1938(6) 0.3946(4) 0.063(2) Uani 1 1 d D
H13 H 0.3420 0.2528 0.3968 0.076 Uiso 1 1 calc R
C14 C 0.2963(10) 0.1590(9) 0.4673(5) 0.104(4) Uani 1 1 d D
H14A H 0.2246 0.0978 0.4682 0.125 Uiso 1 1 calc R
H14B H 0.3104 0.2193 0.5107 0.125 Uiso 1 1 calc R
C15 C 0.4192(10) 0.1246(9) 0.4738(7) 0.126(4) Uani 1 1 d D
H15A H 0.4917 0.1865 0.4749 0.151 Uiso 1 1 calc R
H15B H 0.4404 0.1004 0.5212 0.151 Uiso 1 1 calc R
C16 C 0.3958(10) 0.0343(8) 0.4069(6) 0.099(3) Uani 1 1 d D
H16A H 0.4715 0.0091 0.4116 0.119 Uiso 1 1 calc R
H16B H 0.3222 -0.0269 0.4056 0.119 Uiso 1 1 calc R
C17 C 0.3701(11) 0.0709(9) 0.3370(6) 0.110(4) Uani 1 1 d D
H17A H 0.3593 0.0119 0.2935 0.132 Uiso 1 1 calc R
H17B H 0.4435 0.1325 0.3387 0.132 Uiso 1 1 calc R
C18 C 0.2477(9) 0.1058(7) 0.3259(5) 0.084(3) Uani 1 1 d D
H18A H 0.2336 0.1334 0.2795 0.101 Uiso 1 1 calc R
H18B H 0.1728 0.0432 0.3204 0.101 Uiso 1 1 calc R
C19 C 0.3379(7) 0.7357(6) 0.0613(4) 0.0531(18) Uani 1 1 d .
H19 H 0.3881 0.7310 0.1080 0.064 Uiso 1 1 calc R
C20 C 0.2514(7) 0.8003(6) -0.0310(5) 0.062(2) Uani 1 1 d .
H20 H 0.2306 0.8491 -0.0601 0.074 Uiso 1 1 calc R
C21 C 0.2081(7) 0.6906(7) -0.0537(5) 0.065(2) Uani 1 1 d .
H21 H 0.1507 0.6485 -0.1009 0.078 Uiso 1 1 calc R
C22 C 0.3982(6) 0.9341(5) 0.0875(4) 0.0517(17) Uani 1 1 d .
C23 C 0.5292(7) 0.9702(6) 0.1069(5) 0.0578(19) Uani 1 1 d .
C24 C 0.5899(7) 1.0725(6) 0.1493(5) 0.0609(19) Uani 1 1 d .
H24 H 0.6803 1.0989 0.1621 0.073 Uiso 1 1 calc R
C25 C 0.5231(8) 1.1409(6) 0.1748(4) 0.0609(19) Uani 1 1 d .
C26 C 0.3929(7) 1.1001(6) 0.1530(5) 0.062(2) Uani 1 1 d .
H26 H 0.3460 1.1455 0.1683 0.075 Uiso 1 1 calc R
C27 C 0.3257(7) 0.9968(6) 0.1100(5) 0.0565(19) Uani 1 1 d .
C28 C 0.6060(8) 0.9033(7) 0.0794(6) 0.088(3) Uani 1 1 d .
H28A H 0.6921 0.9500 0.0850 0.132 Uiso 1 1 calc R
H28B H 0.5650 0.8668 0.0260 0.132 Uiso 1 1 calc R
H28C H 0.6110 0.8494 0.1093 0.132 Uiso 1 1 calc R
C29 C 0.5951(9) 1.2546(6) 0.2217(5) 0.079(2) Uani 1 1 d .
H29A H 0.6257 1.3001 0.1889 0.119 Uiso 1 1 calc R
H29B H 0.6679 1.2533 0.2610 0.119 Uiso 1 1 calc R
H29C H 0.5383 1.2838 0.2454 0.119 Uiso 1 1 calc R
C30 C 0.1833(7) 0.9552(7) 0.0903(6) 0.082(3) Uani 1 1 d .
H30A H 0.1518 1.0081 0.1170 0.123 Uiso 1 1 calc R
H30B H 0.1573 0.8870 0.1054 0.123 Uiso 1 1 calc R
H30C H 0.1476 0.9434 0.0356 0.123 Uiso 1 1 calc R
C31 C 0.2422(7) 0.5405(5) 0.0077(5) 0.0576(19) Uani 1 1 d .
C32 C 0.1708(7) 0.4992(6) 0.0539(4) 0.0571(18) Uani 1 1 d .
C33 C 0.1501(8) 0.3899(6) 0.0521(5) 0.070(2) Uani 1 1 d .
H33 H 0.1023 0.3591 0.0835 0.084 Uiso 1 1 calc R
C34 C 0.1959(8) 0.3236(6) 0.0068(5) 0.067(2) Uani 1 1 d .
C35 C 0.2686(8) 0.3708(6) -0.0360(5) 0.076(2) Uani 1 1 d .
H35 H 0.3060 0.3284 -0.0644 0.091 Uiso 1 1 calc R
C36 C 0.2898(8) 0.4784(7) -0.0393(5) 0.072(2) Uani 1 1 d .
C37 C 0.1175(8) 0.5646(6) 0.1018(5) 0.074(2) Uani 1 1 d .
H37A H 0.1869 0.6245 0.1378 0.110 Uiso 1 1 calc R
H37B H 0.0707 0.5195 0.1295 0.110 Uiso 1 1 calc R
H37C H 0.0595 0.5932 0.0699 0.110 Uiso 1 1 calc R
C38 C 0.1730(9) 0.2082(6) 0.0108(6) 0.089(3) Uani 1 1 d .
H38A H 0.1381 0.1618 -0.0404 0.133 Uiso 1 1 calc R
H38B H 0.1122 0.1895 0.0403 0.133 Uiso 1 1 calc R
H38C H 0.2536 0.1979 0.0352 0.133 Uiso 1 1 calc R
C39 C 0.3685(10) 0.5259(7) -0.0884(6) 0.097(3) Uani 1 1 d .
H39A H 0.4101 0.4749 -0.1070 0.146 Uiso 1 1 calc R
H39B H 0.4334 0.5936 -0.0586 0.146 Uiso 1 1 calc R
H39C H 0.3131 0.5400 -0.1314 0.146 Uiso 1 1 calc R
C40 C 1.1096(19) 0.782(3) 0.2794(16) 0.325(15) Uani 1 1 d DU
H40A H 1.1516 0.7307 0.2605 0.390 Uiso 1 1 calc R
H40B H 1.1748 0.8535 0.3020 0.390 Uiso 1 1 calc R
C41 C 1.006(2) 0.7900(15) 0.2149(11) 0.236(10) Uani 1 1 d DU
H41A H 1.0189 0.8661 0.2124 0.283 Uiso 1 1 calc R
H41B H 1.0082 0.7488 0.1661 0.283 Uiso 1 1 calc R
C42 C 0.8811(18) 0.743(3) 0.2312(13) 0.327(14) Uani 1 1 d DU
H42A H 0.8279 0.6770 0.1920 0.392 Uiso 1 1 calc R
H42B H 0.8334 0.7958 0.2330 0.392 Uiso 1 1 calc R
C43 C 0.917(3) 0.717(3) 0.3077(17) 0.320(15) Uani 1 1 d DU
H43A H 0.8836 0.7568 0.3438 0.383 Uiso 1 1 calc R
H43B H 0.8790 0.6388 0.3029 0.383 Uiso 1 1 calc R
C44 C 0.470(3) 0.7937(15) 0.2705(12) 0.308(14) Uani 1 1 d DU
H44A H 0.4126 0.8349 0.2521 0.369 Uiso 1 1 calc R
H44B H 0.5526 0.8441 0.3029 0.369 Uiso 1 1 calc R
C45 C 0.409(3) 0.712(3) 0.3109(18) 0.324(16) Uani 1 1 d DU
H45A H 0.4060 0.7466 0.3613 0.389 Uiso 1 1 calc R
H45B H 0.3223 0.6660 0.2804 0.389 Uiso 1 1 calc R
C46 C 0.500(2) 0.6513(13) 0.3163(10) 0.217(10) Uani 1 1 d DU
H46A H 0.4679 0.5830 0.3313 0.261 Uiso 1 1 calc R
H46B H 0.5842 0.6944 0.3510 0.261 Uiso 1 1 calc R
C47 C 0.5008(17) 0.6330(12) 0.2360(9) 0.161(6) Uani 1 1 d DU
H47A H 0.5830 0.6242 0.2311 0.194 Uiso 1 1 calc R
H47B H 0.4312 0.5673 0.2053 0.194 Uiso 1 1 calc R

loop_
_atom_site_aniso_label
_atom_site_aniso_U_11
_atom_site_aniso_U_22
_atom_site_aniso_U_33
_atom_site_aniso_U_23
_atom_site_aniso_U_13
_atom_site_aniso_U_12
Fe1 0.0526(6) 0.0691(6) 0.0399(7) 0.0182(5) 0.0079(5) 0.0242(5)
Br1 0.0577(5) 0.0756(5) 0.0589(6) 0.0064(4) 0.0015(4) 0.0259(4)
Br2 0.0882(7) 0.0816(5) 0.0576(6) 0.0144(4) 0.0080(5) 0.0466(5)
Br3 0.0697(6) 0.0925(6) 0.0712(7) 0.0228(5) 0.0246(5) 0.0179(4)
N1 0.046(3) 0.067(4) 0.039(4) 0.020(3) 0.009(3) 0.017(3)
N3 0.056(4) 0.063(4) 0.041(4) 0.014(3) 0.006(3) 0.014(3)
O1 0.42(3) 0.46(3) 0.31(3) 0.18(3) 0.07(2) 0.01(3)
O2 0.197(9) 0.124(6) 0.063(6) 0.044(5) -0.029(5) 0.014(6)
P1 0.0483(11) 0.0611(10) 0.0391(12) 0.0174(8) 0.0110(9) 0.0226(8)
C1 0.183(5) 0.092(3) 0.071(4) -0.007(3) 0.041(4) 0.011(3)
C2 0.183(5) 0.092(3) 0.071(4) -0.007(3) 0.041(4) 0.011(3)
C3 0.183(5) 0.092(3) 0.071(4) -0.007(3) 0.041(4) 0.011(3)
C4 0.183(5) 0.092(3) 0.071(4) -0.007(3) 0.041(4) 0.011(3)
C5 0.183(5) 0.092(3) 0.071(4) -0.007(3) 0.041(4) 0.011(3)
C6 0.183(5) 0.092(3) 0.071(4) -0.007(3) 0.041(4) 0.011(3)
C7 0.083(3) 0.143(4) 0.246(8) 0.094(5) 0.073(4) 0.036(3)
C8 0.083(3) 0.143(4) 0.246(8) 0.094(5) 0.073(4) 0.036(3)
C9 0.083(3) 0.143(4) 0.246(8) 0.094(5) 0.073(4) 0.036(3)
C10 0.083(3) 0.143(4) 0.246(8) 0.094(5) 0.073(4) 0.036(3)
C11 0.083(3) 0.143(4) 0.246(8) 0.094(5) 0.073(4) 0.036(3)
C12 0.083(3) 0.143(4) 0.246(8) 0.094(5) 0.073(4) 0.036(3)
C13 0.068(5) 0.062(4) 0.063(6) 0.020(4) 0.007(4) 0.032(4)
C14 0.145(10) 0.130(8) 0.052(7) 0.022(6) 0.002(6) 0.089(8)
C15 0.115(9) 0.114(8) 0.129(12) 0.015(8) -0.032(8) 0.069(7)
C16 0.096(7) 0.104(7) 0.126(11) 0.052(7) 0.027(7) 0.065(6)
C17 0.146(10) 0.137(8) 0.116(10) 0.062(8) 0.078(9) 0.106(8)
C18 0.119(8) 0.113(6) 0.054(6) 0.030(5) 0.027(6) 0.081(6)
C19 0.045(4) 0.071(4) 0.040(5) 0.018(4) 0.007(4) 0.015(4)
C20 0.051(4) 0.084(5) 0.051(6) 0.033(4) 0.002(4) 0.023(4)
C21 0.052(5) 0.095(6) 0.035(5) 0.026(4) -0.010(4) 0.012(4)
C22 0.047(4) 0.067(4) 0.043(5) 0.022(4) 0.009(4) 0.018(3)
C23 0.060(5) 0.068(5) 0.048(5) 0.020(4) 0.017(4) 0.020(4)
C24 0.046(4) 0.087(5) 0.044(5) 0.017(4) 0.010(4) 0.013(4)
C25 0.066(5) 0.080(5) 0.036(5) 0.012(4) 0.019(4) 0.016(4)
C26 0.053(5) 0.081(5) 0.058(6) 0.019(4) 0.018(4) 0.024(4)
C27 0.052(4) 0.067(4) 0.052(5) 0.017(4) 0.016(4) 0.019(4)
C28 0.053(5) 0.082(5) 0.116(9) -0.003(5) 0.020(5) 0.017(4)
C29 0.080(6) 0.084(5) 0.060(7) 0.000(4) 0.015(5) 0.016(5)
C30 0.053(5) 0.089(6) 0.101(8) 0.011(5) 0.021(5) 0.023(4)
C31 0.055(5) 0.062(4) 0.049(5) 0.013(4) 0.006(4) 0.017(3)
C32 0.057(5) 0.069(4) 0.041(5) 0.016(4) 0.002(4) 0.019(4)
C33 0.063(5) 0.086(5) 0.051(6) 0.029(4) 0.003(4) 0.010(4)
C34 0.066(5) 0.075(5) 0.065(6) 0.020(4) 0.016(5) 0.030(4)
C35 0.076(6) 0.075(5) 0.076(7) 0.009(5) 0.024(5) 0.027(4)
C36 0.062(5) 0.087(6) 0.063(6) 0.020(5) 0.017(5) 0.017(4)
C37 0.073(6) 0.080(5) 0.067(7) 0.021(5) 0.018(5) 0.022(4)
C38 0.095(7) 0.066(5) 0.095(8) 0.024(5) 0.010(6) 0.019(5)
C39 0.112(8) 0.095(6) 0.100(9) 0.022(6) 0.064(7) 0.032(6)
C40 0.35(2) 0.35(3) 0.24(3) 0.01(2) 0.12(2) 0.07(3)
C41 0.37(3) 0.137(12) 0.198(19) 0.034(13) 0.145(19) 0.019(16)
C42 0.332(19) 0.39(3) 0.17(2) 0.06(2) 0.093(17) -0.05(2)
C43 0.39(3) 0.33(3) 0.26(3) 0.13(3) 0.16(2) 0.05(3)
C44 0.57(4) 0.163(15) 0.126(18) 0.012(12) -0.029(19) 0.130(19)
C45 0.38(3) 0.45(4) 0.21(3) 0.07(2) 0.16(3) 0.17(3)
C46 0.35(3) 0.142(12) 0.102(12) 0.048(10) -0.001(15) 0.023(14)
C47 0.201(15) 0.187(13) 0.122(13) 0.066(11) 0.030(11) 0.097(12)

loop_
_atom_type_symbol
_atom_type_description
_atom_type_scat_dispersion_real
_atom_type_scat_dispersion_imag
_atom_type_scat_source
C C 0.0033 0.0016 'International Tables Vol C Tables 4.2.6.8 and 6.1.1.4'
H H 0.0000 0.0000 'International Tables Vol C Tables 4.2.6.8 and 6.1.1.4'
N N 0.0061 0.0033 'International Tables Vol C Tables 4.2.6.8 and 6.1.1.4'
O O 0.0106 0.0060 'International Tables Vol C Tables 4.2.6.8 and 6.1.1.4'
P P 0.1023 0.0942 'International Tables Vol C Tables 4.2.6.8 and 6.1.1.4'
Fe Fe 0.3463 0.8444 'International Tables Vol C Tables 4.2.6.8 and 6.1.1.4'
Br Br -0.2901 2.4595 'International Tables Vol C Tables 4.2.6.8 and 6.1.1.4'

loop_
_geom_angle_atom_site_label_1
_geom_angle_atom_site_label_2
_geom_angle_atom_site_label_3
_geom_angle
Br3 Fe1 Br2 114.05(5)
Br3 Fe1 P1 102.89(6)
Br2 Fe1 P1 106.04(5)
Br3 Fe1 Br1 112.28(5)
Br2 Fe1 Br1 112.16(5)
P1 Fe1 Br1 108.65(6)
C19 N1 C20 107.5(6)
C19 N1 C22 125.2(6)
C20 N1 C22 127.3(6)
C19 N3 C21 109.0(6)
C19 N3 C31 124.7(6)
C21 N3 C31 126.2(7)
C43 O1 C40 110.4(11)
C44 O2 C47 109.3(12)
C1 P1 C7 103.9(6)
C1 P1 C13 107.2(5)
C7 P1 C13 107.9(4)
C1 P1 Fe1 110.3(4)
C7 P1 Fe1 116.8(5)
C13 P1 Fe1 110.2(2)
C6 C1 C2 109.1(10)
C6 C1 P1 120.8(7)
C2 C1 P1 112.6(7)
C1 C2 C3 108.9(9)
C4 C3 C2 112.0(9)
C3 C4 C5 110.7(10)
C4 C5 C6 112.6(9)
C1 C6 C5 108.3(9)
C12 C7 C8 105.1(11)
C12 C7 P1 113.3(8)
C8 C7 P1 110.6(7)
C7 C8 C9 110.3(9)
C10 C9 C8 112.4(10)
C9 C10 C11 113.9(11)
C10 C11 C12 109.2(9)
C7 C12 C11 114.7(10)
C14 C13 C18 112.1(6)
C14 C13 P1 117.5(5)
C18 C13 P1 110.9(5)
C13 C14 C15 109.3(8)
C16 C15 C14 108.7(8)
C17 C16 C15 110.2(8)
C16 C17 C18 110.9(7)
C13 C18 C17 108.7(8)
N3 C19 N1 109.1(7)
C21 C20 N1 107.8(6)
C20 C21 N3 106.5(7)
C23 C22 C27 123.1(7)
C23 C22 N1 119.8(6)
C27 C22 N1 117.1(6)
C24 C23 C22 118.1(6)
C24 C23 C28 119.3(7)
C22 C23 C28 122.5(7)
C23 C24 C25 122.2(7)
C26 C25 C24 116.6(7)
C26 C25 C29 123.1(7)
C24 C25 C29 120.2(7)
C25 C26 C27 123.9(7)
C26 C27 C22 116.1(7)
C26 C27 C30 121.5(6)
C22 C27 C30 122.4(7)
C32 C31 C36 123.4(6)
C32 C31 N3 118.7(6)
C36 C31 N3 117.8(6)
C31 C32 C33 116.0(7)
C31 C32 C37 123.1(6)
C33 C32 C37 120.9(7)
C34 C33 C32 123.4(7)
C35 C34 C33 117.3(7)
C35 C34 C38 123.0(7)
C33 C34 C38 119.5(7)
C34 C35 C36 122.6(7)
C31 C36 C35 117.2(7)
C31 C36 C39 122.2(7)
C35 C36 C39 120.5(7)
O1 C40 C41 107.5(10)
C42 C41 C40 106.5(9)
C41 C42 C43 104.9(10)
O1 C43 C42 110.2(10)
O2 C44 C45 98.7(16)
C46 C45 C44 99.0(17)
C45 C46 C47 97.3(16)
O2 C47 C46 106.2(12)

loop_
_geom_bond_atom_site_label_1
_geom_bond_atom_site_label_2
_geom_bond_distance
Fe1 Br3 2.4092(12)
Fe1 Br2 2.4274(11)
Fe1 P1 2.441(2)
Fe1 Br1 2.4428(13)
N1 C19 1.347(8)
N1 C20 1.378(10)
N1 C22 1.430(9)
N3 C19 1.325(9)
N3 C21 1.377(9)
N3 C31 1.449(8)
O1 C43 1.393(15)
O1 C40 1.446(15)
O2 C44 1.379(15)
O2 C47 1.390(12)
P1 C1 1.844(10)
P1 C7 1.845(10)
P1 C13 1.856(7)
C1 C6 1.491(13)
C1 C2 1.510(12)
C2 C3 1.572(11)
C3 C4 1.447(12)
C4 C5 1.449(12)
C5 C6 1.566(11)
C7 C12 1.493(14)
C7 C8 1.516(12)
C8 C9 1.567(11)
C9 C10 1.413(13)
C10 C11 1.478(12)
C11 C12 1.561(11)
C13 C14 1.501(10)
C13 C18 1.524(10)
C14 C15 1.561(11)
C15 C16 1.500(12)
C16 C17 1.460(11)
C17 C18 1.555(10)
C20 C21 1.363(11)
C22 C23 1.376(10)
C22 C27 1.391(9)
C23 C24 1.360(11)
C23 C28 1.502(10)
C24 C25 1.414(10)
C25 C26 1.369(11)
C25 C29 1.516(11)
C26 C27 1.383(11)
C27 C30 1.498(10)
C31 C32 1.387(10)
C31 C36 1.392(10)
C32 C33 1.396(10)
C32 C37 1.474(10)
C33 C34 1.395(10)
C34 C35 1.374(10)
C34 C38 1.497(10)
C35 C36 1.394(10)
C36 C39 1.511(11)
C40 C41 1.518(15)
C41 C42 1.510(14)
C42 C43 1.516(15)
C44 C45 1.522(17)
C45 C46 1.454(16)
C46 C47 1.481(14)
